data_7119560
loop_
_publ_author_name
'Christianson, Anna M.'
'Gabba\"i, Fran\,cois P'

_publ_section_title
;
 Anion sensing with a Lewis acidic BODIPY-antimony(v) derivative.
;
_journal_issue 16
_journal_name_full 'Chemical communications (Cambridge, England)'
_journal_page_first 2471
_journal_page_last 2474
_journal_paper_doi 10.1039/c6cc09205e
_journal_volume 53
_journal_year 2017
_chemical_formula_moiety 'C34 H37 B F N2 Sb, (C H4 O)'
_chemical_formula_sum 'C35 H41 B F N2 O Sb'
_chemical_formula_weight 657.26
_chemical_name_systematic
10-(4-(fluoro(methyl)diphenyl-l5-stibaneyl)phenyl)-1,3,5,5,7,9-hexamethyl-5H-4l4,5l4-dipyrrolo[1,2-c:2',1'-f][1,3,2]diazaborinine
_space_group_crystal_system monoclinic
_space_group_IT_number 14
_space_group_name_Hall '-P 2ybc'
_space_group_name_H-M_alt 'P 1 21/c 1'
_symmetry_space_group_name_Hall '-P 2ybc'
_symmetry_space_group_name_H-M 'P 1 21/c 1'
_atom_sites_solution_hydrogens geom
_audit_creation_method SHELXL-2014/7
_audit_update_record
;
2016-11-17 deposited with the CCDC.
2017-01-30 downloaded from the CCDC.
;
_cell_angle_alpha 90
_cell_angle_beta 92.282(13)
_cell_angle_gamma 90
_cell_formula_units_Z 4
_cell_length_a 12.917(3)
_cell_length_b 23.857(4)
_cell_length_c 10.1194(18)
_cell_measurement_reflns_used 993
_cell_measurement_temperature 163(2)
_cell_measurement_theta_max 16.16
_cell_measurement_theta_min 2.19
_cell_volume 3115.9(11)
_computing_cell_refinement 'Bruker SAINT'
_computing_data_collection 'Bruker APEX2'
_computing_data_reduction 'Bruker SAINT'
_computing_molecular_graphics 'Bruker SHELXTL'
_computing_publication_material 'Bruker SHELXTL'
_computing_structure_refinement 'SHELXL-2014/7 (Sheldrick, 2014)'
_computing_structure_solution 'SHELXS-97 (Sheldrick, 2008)'
_diffrn_ambient_temperature 163(2)
_diffrn_measured_fraction_theta_full 0.999
_diffrn_measured_fraction_theta_max 0.999
_diffrn_measurement_device_type 'Bruker APEX-II CCD'
_diffrn_measurement_method '\f and \w scans'
_diffrn_radiation_type MoK\a
_diffrn_radiation_wavelength 0.71073
_diffrn_reflns_av_R_equivalents 0.1958
_diffrn_reflns_av_unetI/netI 0.1489
_diffrn_reflns_Laue_measured_fraction_full 0.999
_diffrn_reflns_Laue_measured_fraction_max 0.999
_diffrn_reflns_limit_h_max 14
_diffrn_reflns_limit_h_min -14
_diffrn_reflns_limit_k_max 27
_diffrn_reflns_limit_k_min -27
_diffrn_reflns_limit_l_max 11
_diffrn_reflns_limit_l_min -11
_diffrn_reflns_number 27085
_diffrn_reflns_point_group_measured_fraction_full 0.999
_diffrn_reflns_point_group_measured_fraction_max 0.999
_diffrn_reflns_theta_full 23.988
_diffrn_reflns_theta_max 23.988
_diffrn_reflns_theta_min 1.707
_exptl_absorpt_coefficient_mu 0.921
_exptl_absorpt_correction_type multi-scan
_exptl_absorpt_process_details sadabs
_exptl_crystal_colour orange
_exptl_crystal_density_diffrn 1.401
_exptl_crystal_description needle
_exptl_crystal_F_000 1352
_exptl_crystal_preparation ', Luminescent'
_exptl_crystal_recrystallization_method 'Re-crystallisation from solvent: methanol'
_exptl_crystal_size_max 0.520
_exptl_crystal_size_mid 0.020
_exptl_crystal_size_min 0.020
_exptl_transmission_factor_max 0.7457
_exptl_transmission_factor_min 0.4271
_refine_diff_density_max 0.597
_refine_diff_density_min -1.059
_refine_diff_density_rms 0.126
_refine_ls_extinction_method none
_refine_ls_goodness_of_fit_ref 0.993
_refine_ls_hydrogen_treatment riding
_refine_ls_matrix_type full
_refine_ls_number_parameters 380
_refine_ls_number_reflns 4881
_refine_ls_number_restraints 0
_refine_ls_restrained_S_all 0.993
_refine_ls_R_factor_all 0.1327
_refine_ls_R_factor_gt 0.0587
_refine_ls_shift/su_max 0.001
_refine_ls_shift/su_mean 0.000
_refine_ls_structure_factor_coef Fsqd
_refine_ls_weighting_details 'w=1/[\s^2^(Fo^2^)+(0.0582P)^2^] where P=(Fo^2^+2Fc^2^)/3'
_refine_ls_weighting_scheme calc
_refine_ls_wR_factor_gt 0.1153
_refine_ls_wR_factor_ref 0.1492
_reflns_Friedel_coverage 0.000
_reflns_number_gt 2792
_reflns_number_total 4881
_reflns_threshold_expression 'I > 2\s(I)'
_cod_data_source_file c6cc09205e2.cif
_cod_data_source_block i
_cod_depositor_comments 'Adding full bibliography for 7119560--7119562.cif.'
_cod_original_cell_volume 3115.9(10)
_cod_database_code 7119560
_publcif_datablock.id {bff1a240-ce58-454f-a87e-6653bcc3d6cd}

_shelx_shelxl_version_number 2014/7
_shelx_space_group_comment
; 
The symmetry employed for this shelxl refinement is uniquely defined 
by the following loop, which should always be used as a source of 
symmetry information in preference to the above space-group names. 
They are only intended as comments. 
;
_shelx_estimated_absorpt_t_min 0.646
_shelx_estimated_absorpt_t_max 0.982

loop_
_space_group_symop_operation_xyz
'x, y, z'
'-x, y+1/2, -z+1/2'
'-x, -y, -z'
'x, -y-1/2, z-1/2'

loop_
_atom_site_label
_atom_site_type_symbol
_atom_site_fract_x
_atom_site_fract_y
_atom_site_fract_z
_atom_site_U_iso_or_equiv
_atom_site_adp_type
_atom_site_occupancy
_atom_site_site_symmetry_order
_atom_site_calc_flag
_atom_site_refinement_flags_posn
_atom_site_refinement_flags_adp
Sb1 Sb 0.03129(4) 0.60574(2) 0.03098(6) 0.0288(2) Uani 1 1 d . .
O1 O -0.1994(5) 0.5030(3) 0.2861(7) 0.0526(19) Uani 1 1 d . .
H1 H -0.150(7) 0.520(4) 0.221(7) 0.079 Uiso 1 1 calc R U
F1 F -0.0798(3) 0.55089(19) 0.1033(4) 0.0371(12) Uani 1 1 d . .
C1 C 0.3651(7) 0.9351(4) -0.1353(9) 0.039(2) Uani 1 1 d . .
N2 N 0.5120(5) 0.8136(3) -0.2892(6) 0.0290(17) Uani 1 1 d . .
C2 C 0.2767(7) 0.9235(4) -0.0644(9) 0.035(2) Uani 1 1 d . .
H2 H 0.2365 0.9506 -0.0207 0.042 Uiso 1 1 calc R U
C3 C 0.2570(6) 0.8670(4) -0.0674(8) 0.030(2) Uani 1 1 d . .
C4 C 0.3379(6) 0.8435(4) -0.1400(8) 0.030(2) Uani 1 1 d . .
C5 C 0.3605(6) 0.7876(4) -0.1709(8) 0.028(2) Uani 1 1 d . .
C6 C 0.4462(6) 0.7720(3) -0.2406(8) 0.027(2) Uani 1 1 d . .
C7 C 0.4777(6) 0.7194(3) -0.2913(8) 0.027(2) Uani 1 1 d . .
C8 C 0.5619(6) 0.7306(4) -0.3666(8) 0.032(2) Uani 1 1 d . .
H8 H 0.6010 0.7034 -0.4117 0.038 Uiso 1 1 calc R U
C9 C 0.5805(6) 0.7877(4) -0.3660(8) 0.031(2) Uani 1 1 d . .
C10 C 0.4117(8) 0.9911(3) -0.1545(10) 0.047(3) Uani 1 1 d . .
H10A H 0.3809 1.0083 -0.2347 0.071 Uiso 1 1 calc R U
H10B H 0.4866 0.9871 -0.1635 0.071 Uiso 1 1 calc R U
H10C H 0.3984 1.0148 -0.0780 0.071 Uiso 1 1 calc R U
C11 C 0.1669(6) 0.8400(4) -0.0032(9) 0.044(3) Uani 1 1 d . .
H11A H 0.1130 0.8311 -0.0708 0.066 Uiso 1 1 calc R U
H11B H 0.1390 0.8657 0.0618 0.066 Uiso 1 1 calc R U
H11C H 0.1901 0.8054 0.0413 0.066 Uiso 1 1 calc R U
C12 C 0.4316(7) 0.6620(3) -0.2734(9) 0.043(2) Uani 1 1 d . .
H12A H 0.3561 0.6642 -0.2857 0.064 Uiso 1 1 calc R U
H12B H 0.4496 0.6483 -0.1841 0.064 Uiso 1 1 calc R U
H12C H 0.4592 0.6362 -0.3387 0.064 Uiso 1 1 calc R U
C13 C 0.6609(6) 0.8160(4) -0.4410(9) 0.039(2) Uani 1 1 d . .
H13A H 0.7164 0.7894 -0.4589 0.058 Uiso 1 1 calc R U
H13B H 0.6894 0.8475 -0.3892 0.058 Uiso 1 1 calc R U
H13C H 0.6302 0.8300 -0.5249 0.058 Uiso 1 1 calc R U
C14 C 0.4967(7) 0.9147(4) -0.3946(9) 0.039(2) Uani 1 1 d . .
H14A H 0.5645 0.9157 -0.4347 0.059 Uiso 1 1 calc R U
H14B H 0.4744 0.9530 -0.3759 0.059 Uiso 1 1 calc R U
H14C H 0.4461 0.8969 -0.4559 0.059 Uiso 1 1 calc R U
C15 C 0.6041(6) 0.8939(4) -0.1600(8) 0.038(2) Uani 1 1 d . .
H15A H 0.6682 0.8844 -0.2035 0.056 Uiso 1 1 calc R U
H15B H 0.6000 0.8722 -0.0780 0.056 Uiso 1 1 calc R U
H15C H 0.6037 0.9340 -0.1393 0.056 Uiso 1 1 calc R U
C16 C 0.2863(6) 0.7428(3) -0.1297(8) 0.025(2) Uani 1 1 d . .
C17 C 0.1899(6) 0.7366(3) -0.1965(8) 0.029(2) Uani 1 1 d . .
H17 H 0.1715 0.7600 -0.2698 0.035 Uiso 1 1 calc R U
C18 C 0.1218(6) 0.6962(4) -0.1548(8) 0.033(2) Uani 1 1 d . .
H18 H 0.0573 0.6916 -0.2020 0.040 Uiso 1 1 calc R U
C19 C 0.1446(6) 0.6620(3) -0.0458(8) 0.031(2) Uani 1 1 d . .
C20 C 0.2410(6) 0.6697(3) 0.0183(8) 0.028(2) Uani 1 1 d . .
H20 H 0.2588 0.6474 0.0937 0.034 Uiso 1 1 calc R U
C21 C 0.3115(6) 0.7085(3) -0.0242(8) 0.027(2) Uani 1 1 d . .
H21 H 0.3776 0.7116 0.0197 0.033 Uiso 1 1 calc R U
C22 C -0.0535(7) 0.5934(3) -0.1512(8) 0.030(2) Uani 1 1 d . .
C23 C -0.1597(6) 0.6032(4) -0.1560(9) 0.036(2) Uani 1 1 d . .
H23 H -0.1933 0.6144 -0.0785 0.043 Uiso 1 1 calc R U
C24 C -0.2161(7) 0.5965(3) -0.2732(10) 0.043(2) Uani 1 1 d . .
H24 H -0.2886 0.6035 -0.2766 0.052 Uiso 1 1 calc R U
C25 C -0.1676(8) 0.5797(4) -0.3867(10) 0.040(2) Uani 1 1 d . .
H25 H -0.2066 0.5754 -0.4677 0.048 Uiso 1 1 calc R U
C26 C -0.0627(7) 0.5691(3) -0.3814(9) 0.037(2) Uani 1 1 d . .
H26 H -0.0296 0.5563 -0.4578 0.044 Uiso 1 1 calc R U
C27 C -0.0059(7) 0.5774(3) -0.2643(8) 0.030(2) Uani 1 1 d . .
H27 H 0.0670 0.5718 -0.2619 0.036 Uiso 1 1 calc R U
C28 C -0.0419(6) 0.6641(3) 0.1477(8) 0.026(2) Uani 1 1 d . .
C29 C -0.0469(6) 0.7208(3) 0.1070(8) 0.027(2) Uani 1 1 d . .
H29 H -0.0115 0.7320 0.0308 0.033 Uiso 1 1 calc R U
C30 C -0.1022(6) 0.7604(4) 0.1757(8) 0.031(2) Uani 1 1 d . .
H30 H -0.1055 0.7982 0.1458 0.037 Uiso 1 1 calc R U
C31 C -0.1524(6) 0.7448(4) 0.2873(9) 0.036(2) Uani 1 1 d . .
H31 H -0.1918 0.7714 0.3337 0.043 Uiso 1 1 calc R U
C32 C -0.1450(7) 0.6895(4) 0.3322(9) 0.041(2) Uani 1 1 d . .
H32 H -0.1760 0.6790 0.4120 0.049 Uiso 1 1 calc R U
C33 C -0.0932(6) 0.6506(4) 0.2613(9) 0.036(2) Uani 1 1 d . .
H33 H -0.0922 0.6128 0.2909 0.043 Uiso 1 1 calc R U
C34 C 0.1336(7) 0.5471(3) 0.1160(8) 0.036(2) Uani 1 1 d . .
H34A H 0.1373 0.5143 0.0580 0.053 Uiso 1 1 calc R U
H34B H 0.1091 0.5355 0.2022 0.053 Uiso 1 1 calc R U
H34C H 0.2026 0.5639 0.1276 0.053 Uiso 1 1 calc R U
C35 C -0.2810(8) 0.4748(4) 0.2157(11) 0.062(3) Uani 1 1 d . .
H35A H -0.3158 0.5009 0.1537 0.094 Uiso 1 1 calc R U
H35B H -0.3310 0.4608 0.2782 0.094 Uiso 1 1 calc R U
H35C H -0.2528 0.4433 0.1666 0.094 Uiso 1 1 calc R U
N1 N 0.4035(5) 0.8869(3) -0.1805(7) 0.0329(17) Uani 1 1 d . .
B1 B 0.5054(8) 0.8790(4) -0.2577(11) 0.034(3) Uani 1 1 d . .

loop_
_atom_site_aniso_label
_atom_site_aniso_U_11
_atom_site_aniso_U_22
_atom_site_aniso_U_33
_atom_site_aniso_U_23
_atom_site_aniso_U_13
_atom_site_aniso_U_12
Sb1 0.0286(3) 0.0280(3) 0.0293(3) 0.0011(3) -0.0024(2) -0.0021(3)
O1 0.044(4) 0.054(4) 0.061(5) 0.011(4) 0.005(4) 0.000(4)
F1 0.039(3) 0.037(3) 0.035(3) 0.004(2) 0.005(2) -0.010(2)
C1 0.039(6) 0.031(6) 0.045(6) -0.006(5) -0.014(5) 0.001(5)
N2 0.027(4) 0.036(4) 0.023(4) -0.002(4) -0.006(3) -0.003(4)
C2 0.037(6) 0.033(6) 0.036(6) -0.008(5) 0.000(5) 0.014(5)
C3 0.026(5) 0.044(6) 0.021(5) 0.000(4) -0.004(4) 0.002(4)
C4 0.028(5) 0.038(6) 0.022(5) 0.000(4) -0.007(4) 0.009(4)
C5 0.020(5) 0.037(5) 0.026(5) 0.002(4) -0.001(4) -0.005(4)
C6 0.020(5) 0.036(5) 0.023(5) 0.001(4) -0.007(4) -0.009(4)
C7 0.034(5) 0.025(5) 0.020(5) -0.004(4) -0.013(4) 0.001(4)
C8 0.029(5) 0.034(6) 0.033(6) -0.009(4) 0.006(4) -0.001(4)
C9 0.026(5) 0.041(6) 0.026(5) -0.005(4) 0.001(4) 0.003(4)
C10 0.055(7) 0.031(6) 0.054(7) 0.000(5) -0.016(5) 0.000(5)
C11 0.034(6) 0.052(6) 0.046(6) -0.002(5) 0.007(5) 0.004(5)
C12 0.048(6) 0.029(5) 0.051(6) 0.003(5) -0.005(5) 0.009(5)
C13 0.028(5) 0.046(6) 0.042(6) -0.004(5) 0.004(4) -0.001(5)
C14 0.039(6) 0.033(5) 0.046(6) 0.003(4) -0.008(5) 0.002(4)
C15 0.026(5) 0.035(5) 0.052(6) -0.005(5) -0.001(4) -0.004(5)
C16 0.019(5) 0.030(5) 0.027(5) -0.005(4) -0.001(4) 0.003(4)
C17 0.031(5) 0.026(5) 0.031(5) 0.005(4) -0.008(4) 0.005(4)
C18 0.026(5) 0.040(6) 0.033(6) -0.001(5) -0.006(4) -0.003(4)
C19 0.021(5) 0.042(6) 0.030(5) -0.005(5) -0.005(4) 0.007(4)
C20 0.040(6) 0.022(5) 0.023(5) 0.005(4) -0.004(4) 0.004(4)
C21 0.017(4) 0.030(5) 0.035(5) 0.000(4) -0.009(4) -0.001(4)
C22 0.042(6) 0.012(5) 0.036(6) 0.008(4) -0.012(4) -0.002(4)
C23 0.023(5) 0.043(5) 0.042(6) 0.000(5) -0.007(4) 0.001(5)
C24 0.039(5) 0.022(5) 0.068(7) 0.003(5) -0.015(5) -0.004(4)
C25 0.049(7) 0.034(5) 0.037(6) 0.015(5) -0.009(5) -0.002(5)
C26 0.048(6) 0.030(5) 0.031(6) -0.005(4) -0.006(5) -0.007(5)
C27 0.035(5) 0.029(5) 0.025(5) 0.005(4) -0.010(4) -0.008(4)
C28 0.020(5) 0.033(5) 0.023(5) -0.001(4) -0.003(4) -0.002(4)
C29 0.018(4) 0.034(5) 0.029(5) 0.003(4) -0.001(4) -0.010(4)
C30 0.019(5) 0.037(5) 0.036(6) 0.001(4) -0.005(4) -0.007(4)
C31 0.026(5) 0.043(6) 0.038(6) -0.009(5) -0.005(5) -0.007(4)
C32 0.042(6) 0.051(6) 0.031(6) -0.005(5) 0.002(5) -0.015(5)
C33 0.030(5) 0.028(5) 0.048(6) -0.005(5) -0.008(5) -0.003(4)
C34 0.047(6) 0.029(5) 0.031(5) 0.006(4) -0.006(4) 0.000(4)
C35 0.061(7) 0.043(6) 0.083(9) -0.001(6) 0.004(7) -0.004(6)
N1 0.031(4) 0.029(5) 0.038(4) 0.002(4) -0.007(3) -0.006(4)
B1 0.026(6) 0.026(6) 0.048(7) -0.004(5) -0.006(5) -0.002(5)

loop_
_atom_type_symbol
_atom_type_description
_atom_type_scat_dispersion_real
_atom_type_scat_dispersion_imag
_atom_type_scat_source
C C 0.0033 0.0016 'International Tables Vol C Tables 4.2.6.8 and 6.1.1.4'
H H 0.0000 0.0000 'International Tables Vol C Tables 4.2.6.8 and 6.1.1.4'
B B 0.0013 0.0007 'International Tables Vol C Tables 4.2.6.8 and 6.1.1.4'
N N 0.0061 0.0033 'International Tables Vol C Tables 4.2.6.8 and 6.1.1.4'
O O 0.0106 0.0060 'International Tables Vol C Tables 4.2.6.8 and 6.1.1.4'
F F 0.0171 0.0103 'International Tables Vol C Tables 4.2.6.8 and 6.1.1.4'
Sb Sb -0.5866 1.5461 'International Tables Vol C Tables 4.2.6.8 and 6.1.1.4'

loop_
_geom_angle_atom_site_label_1
_geom_angle_atom_site_label_2
_geom_angle_atom_site_label_3
_geom_angle
C28 Sb1 C34 120.7(3)
C28 Sb1 F1 83.5(3)
C34 Sb1 F1 82.5(3)
C28 Sb1 C22 110.8(3)
C34 Sb1 C22 124.1(3)
F1 Sb1 C22 83.1(3)
C28 Sb1 C19 96.8(3)
C34 Sb1 C19 97.9(3)
F1 Sb1 C19 179.3(3)
C22 Sb1 C19 96.2(3)
N1 C1 C2 109.0(8)
N1 C1 C10 124.8(9)
C2 C1 C10 126.1(9)
C9 N2 C6 107.2(7)
C9 N2 B1 127.2(7)
C6 N2 B1 125.6(7)
C3 C2 C1 109.7(8)
C2 C3 C4 105.1(8)
C2 C3 C11 124.0(8)
C4 C3 C11 130.8(8)
C5 C4 N1 120.1(7)
C5 C4 C3 131.0(8)
N1 C4 C3 108.9(7)
C6 C5 C4 123.0(8)
C6 C5 C16 118.7(7)
C4 C5 C16 118.2(7)
C5 C6 N2 119.6(8)
C5 C6 C7 131.7(8)
N2 C6 C7 108.2(7)
C8 C7 C6 105.7(7)
C8 C7 C12 124.5(8)
C6 C7 C12 129.7(8)
C7 C8 C9 109.2(8)
N2 C9 C8 109.6(8)
N2 C9 C13 125.2(8)
C8 C9 C13 125.1(8)
C21 C16 C17 119.4(7)
C21 C16 C5 120.3(7)
C17 C16 C5 120.3(7)
C18 C17 C16 119.3(8)
C17 C18 C19 122.2(8)
C20 C19 C18 116.6(8)
C20 C19 Sb1 121.5(6)
C18 C19 Sb1 121.7(6)
C21 C20 C19 122.2(8)
C16 C21 C20 120.2(7)
C27 C22 C23 119.4(8)
C27 C22 Sb1 121.9(6)
C23 C22 Sb1 118.7(7)
C24 C23 C22 119.9(9)
C23 C24 C25 120.3(9)
C26 C25 C24 119.8(9)
C25 C26 C27 119.7(9)
C22 C27 C26 120.8(8)
C33 C28 C29 116.5(7)
C33 C28 Sb1 123.9(6)
C29 C28 Sb1 119.4(6)
C30 C29 C28 121.6(8)
C31 C30 C29 119.6(8)
C30 C31 C32 119.7(9)
C33 C32 C31 120.0(9)
C32 C33 C28 122.5(8)
C1 N1 C4 107.2(7)
C1 N1 B1 127.0(7)
C4 N1 B1 125.7(7)
N1 B1 N2 105.6(7)
N1 B1 C15 109.0(7)
N2 B1 C15 106.7(7)
N1 B1 C14 109.4(7)
N2 B1 C14 110.1(7)
C15 B1 C14 115.5(7)

loop_
_geom_bond_atom_site_label_1
_geom_bond_atom_site_label_2
_geom_bond_distance
Sb1 C28 2.078(8)
Sb1 C34 2.087(8)
Sb1 F1 2.096(4)
Sb1 C22 2.127(8)
Sb1 C19 2.153(9)
O1 C35 1.418(11)
C1 N1 1.340(10)
C1 C2 1.400(12)
C1 C10 1.480(12)
N2 C9 1.351(10)
N2 C6 1.408(9)
N2 B1 1.596(11)
C2 C3 1.370(11)
C3 C4 1.417(11)
C3 C11 1.501(11)
C4 C5 1.404(11)
C4 N1 1.410(10)
C5 C6 1.388(11)
C5 C16 1.505(11)
C6 C7 1.422(11)
C7 C8 1.379(11)
C7 C12 1.506(11)
C8 C9 1.383(11)
C9 C13 1.474(11)
C14 B1 1.626(13)
C15 B1 1.621(12)
C16 C21 1.374(11)
C16 C17 1.400(10)
C17 C18 1.384(11)
C18 C19 1.394(11)
C19 C20 1.392(11)
C20 C21 1.380(10)
C22 C27 1.375(11)
C22 C23 1.390(11)
C23 C24 1.376(12)
C24 C25 1.390(12)
C25 C26 1.376(12)
C26 C27 1.383(11)
C28 C33 1.388(11)
C28 C29 1.414(11)
C29 C30 1.389(11)
C30 C31 1.376(11)
C31 C32 1.397(12)
C32 C33 1.364(11)
N1 B1 1.568(12)

loop_
_geom_torsion_atom_site_label_1
_geom_torsion_atom_site_label_2
_geom_torsion_atom_site_label_3
_geom_torsion_atom_site_label_4
_geom_torsion
N1 C1 C2 C3 -1.6(10)
C10 C1 C2 C3 -179.7(8)
C1 C2 C3 C4 1.5(10)
C1 C2 C3 C11 -178.9(8)
C2 C3 C4 C5 177.4(9)
C11 C3 C4 C5 -2.2(15)
C2 C3 C4 N1 -0.8(9)
C11 C3 C4 N1 179.6(8)
N1 C4 C5 C6 0.2(12)
C3 C4 C5 C6 -177.8(8)
N1 C4 C5 C16 -178.0(7)
C3 C4 C5 C16 4.0(13)
C4 C5 C6 N2 -3.2(12)
C16 C5 C6 N2 175.0(7)
C4 C5 C6 C7 -173.7(8)
C16 C5 C6 C7 4.5(13)
C9 N2 C6 C5 -172.5(7)
B1 N2 C6 C5 7.6(11)
C9 N2 C6 C7 0.0(8)
B1 N2 C6 C7 -179.9(7)
C5 C6 C7 C8 172.3(9)
N2 C6 C7 C8 1.0(8)
C5 C6 C7 C12 -6.6(14)
N2 C6 C7 C12 -177.9(8)
C6 C7 C8 C9 -1.6(9)
C12 C7 C8 C9 177.4(7)
C6 N2 C9 C8 -1.0(9)
B1 N2 C9 C8 178.9(7)
C6 N2 C9 C13 177.3(7)
B1 N2 C9 C13 -2.8(12)
C7 C8 C9 N2 1.6(10)
C7 C8 C9 C13 -176.7(7)
C6 C5 C16 C21 76.6(10)
C4 C5 C16 C21 -105.1(9)
C6 C5 C16 C17 -105.0(9)
C4 C5 C16 C17 73.2(10)
C21 C16 C17 C18 0.1(12)
C5 C16 C17 C18 -178.3(7)
C16 C17 C18 C19 1.7(12)
C17 C18 C19 C20 -1.3(12)
C17 C18 C19 Sb1 173.0(6)
C18 C19 C20 C21 -0.8(12)
Sb1 C19 C20 C21 -175.1(6)
C17 C16 C21 C20 -2.1(12)
C5 C16 C21 C20 176.2(7)
C19 C20 C21 C16 2.5(12)
C27 C22 C23 C24 0.1(12)
Sb1 C22 C23 C24 178.8(6)
C22 C23 C24 C25 0.6(13)
C23 C24 C25 C26 0.6(13)
C24 C25 C26 C27 -2.3(13)
C23 C22 C27 C26 -2.0(12)
Sb1 C22 C27 C26 179.4(6)
C25 C26 C27 C22 3.1(12)
C33 C28 C29 C30 -1.4(11)
Sb1 C28 C29 C30 174.6(6)
C28 C29 C30 C31 1.0(12)
C29 C30 C31 C32 1.6(12)
C30 C31 C32 C33 -3.7(13)
C31 C32 C33 C28 3.3(13)
C29 C28 C33 C32 -0.8(12)
Sb1 C28 C33 C32 -176.6(6)
C2 C1 N1 C4 1.0(9)
C10 C1 N1 C4 179.1(8)
C2 C1 N1 B1 -176.1(8)
C10 C1 N1 B1 1.9(13)
C5 C4 N1 C1 -178.6(8)
C3 C4 N1 C1 -0.1(9)
C5 C4 N1 B1 -1.4(12)
C3 C4 N1 B1 177.1(7)
C1 N1 B1 N2 -178.9(7)
C4 N1 B1 N2 4.5(10)
C1 N1 B1 C15 66.8(10)
C4 N1 B1 C15 -109.9(8)
C1 N1 B1 C14 -60.4(10)
C4 N1 B1 C14 122.9(8)
C9 N2 B1 N1 172.5(7)
C6 N2 B1 N1 -7.6(10)
C9 N2 B1 C15 -71.6(10)
C6 N2 B1 C15 108.3(8)
C9 N2 B1 C14 54.5(10)
C6 N2 B1 C14 -125.6(8)

loop_
_publcif_info_exptl_table_extra_item
sin_theta_over_lambda_max
